data_4339467
loop_
_publ_author_name
'Bruijnincx, Pieter C. A.'
'Lutz, Martin'
'Spek, Anthony L.'
'Hagen, Wilfred R.'
'van Koten, Gerard'
'Gebbink, Robertus J M Klein'

_publ_section_title
;
 Iron(III)-catecholato complexes as structural and functional models of
 the intradiol-cleaving catechol dioxygenases.
;
_journal_issue 20
_journal_name_full 'Inorganic chemistry'
_journal_page_first 8391
_journal_page_last 8402
_journal_paper_doi 10.1021/ic700741v
_journal_volume 46
_journal_year 2007
_chemical_formula_moiety 'C22 H19 Cl4 Fe N4 O5'
_chemical_formula_sum 'C22 H19 Cl4 Fe N4 O5'
_chemical_formula_weight 617.06
_chemical_name_systematic
; 
 ? 
;
_space_group_IT_number 2
_symmetry_cell_setting triclinic
_symmetry_space_group_name_Hall '-P 1'
_symmetry_space_group_name_H-M 'P -1'
_atom_sites_solution_hydrogens difmap
_atom_sites_solution_primary direct
_atom_sites_solution_secondary difmap
_audit_creation_method SHELXL-97
_cell_angle_alpha 106.1042(13)
_cell_angle_beta 102.8529(12)
_cell_angle_gamma 101.8027(13)
_cell_formula_units_Z 2
_cell_length_a 9.4907(3)
_cell_length_b 10.8082(4)
_cell_length_c 13.2111(5)
_cell_measurement_reflns_used 37070
_cell_measurement_temperature 150(2)
_cell_measurement_theta_max 25.03
_cell_measurement_theta_min 1.02
_cell_volume 1217.00(8)
_computing_cell_refinement HKL2000
_computing_data_collection 'Nonius COLLECT'
_computing_data_reduction HKL2000
_computing_structure_refinement 'SHELXL-97 (Sheldrick, 1997)'
_computing_structure_solution 'SIR-97 (Altomare et al., 1997)'
_diffrn_ambient_temperature 150(2)
_diffrn_measured_fraction_theta_full 0.993
_diffrn_measured_fraction_theta_max 0.993
_diffrn_measurement_device_type 'Nonius KappaCCD'
_diffrn_measurement_method '\f and \w scans'
_diffrn_radiation_monochromator graphite
_diffrn_radiation_source 'rotating anode'
_diffrn_radiation_type MoK\a
_diffrn_radiation_wavelength 0.71073
_diffrn_reflns_av_R_equivalents 0.0657
_diffrn_reflns_av_sigmaI/netI 0.0550
_diffrn_reflns_limit_h_max 11
_diffrn_reflns_limit_h_min -11
_diffrn_reflns_limit_k_max 12
_diffrn_reflns_limit_k_min -12
_diffrn_reflns_limit_l_max 15
_diffrn_reflns_limit_l_min -15
_diffrn_reflns_number 15576
_diffrn_reflns_theta_full 25.08
_diffrn_reflns_theta_max 25.08
_diffrn_reflns_theta_min 2.05
_exptl_absorpt_coefficient_mu 1.102
_exptl_absorpt_correction_T_max 0.94
_exptl_absorpt_correction_T_min 0.83
_exptl_absorpt_correction_type multi-scan
_exptl_crystal_colour black
_exptl_crystal_density_diffrn 1.684
_exptl_crystal_density_method 'not measured'
_exptl_crystal_description block
_exptl_crystal_F_000 626
_exptl_crystal_size_max 0.12
_exptl_crystal_size_mid 0.12
_exptl_crystal_size_min 0.06
_refine_diff_density_max 0.395
_refine_diff_density_min -0.377
_refine_diff_density_rms 0.078
_refine_ls_extinction_method none
_refine_ls_goodness_of_fit_ref 1.068
_refine_ls_hydrogen_treatment mixed
_refine_ls_matrix_type full
_refine_ls_number_parameters 336
_refine_ls_number_reflns 4292
_refine_ls_number_restraints 0
_refine_ls_restrained_S_all 1.068
_refine_ls_R_factor_all 0.0657
_refine_ls_R_factor_gt 0.0414
_refine_ls_shift/su_max 0.004
_refine_ls_shift/su_mean 0.000
_refine_ls_structure_factor_coef Fsqd
_refine_ls_weighting_details 'calc w=1/[\s^2^(Fo^2^)+(0.0625P)^2^+0.0076P] where P=(Fo^2^+2Fc^2^)/3'
_refine_ls_weighting_scheme calc
_refine_ls_wR_factor_gt 0.1026
_refine_ls_wR_factor_ref 0.1163
_reflns_number_gt 3064
_reflns_number_total 4292
_reflns_threshold_expression I>2\s(I)
_cod_data_source_file ic700741v-file001.cif
_cod_data_source_block s3720a
_cod_database_code 4339467

loop_
_symmetry_equiv_pos_as_xyz
'x, y, z'
'-x, -y, -z'

loop_
_atom_site_label
_atom_site_type_symbol
_atom_site_fract_x
_atom_site_fract_y
_atom_site_fract_z
_atom_site_U_iso_or_equiv
_atom_site_adp_type
_atom_site_occupancy
_atom_site_symmetry_multiplicity
_atom_site_calc_flag
_atom_site_refinement_flags
Fe1 Fe 0.33569(5) 0.33124(4) 0.54176(4) 0.02590(17) Uani 1 1 d .
Cl11 Cl 0.24307(10) 0.56167(10) 0.89003(7) 0.0402(3) Uani 1 1 d .
Cl12 Cl 0.54900(11) 0.73592(9) 1.07432(7) 0.0424(3) Uani 1 1 d .
Cl13 Cl 0.85514(11) 0.73557(10) 1.02279(8) 0.0476(3) Uani 1 1 d .
Cl14 Cl 0.85483(10) 0.56201(9) 0.78697(8) 0.0426(3) Uani 1 1 d .
O11 O 0.2904(2) 0.4030(2) 0.68102(17) 0.0293(6) Uani 1 1 d .
O12 O 0.5459(2) 0.4081(2) 0.63786(17) 0.0275(5) Uani 1 1 d .
O21 O 0.3989(2) 0.2873(2) 0.40390(17) 0.0279(5) Uani 1 1 d .
O22 O 0.0360(2) -0.0789(2) 0.27071(17) 0.0272(5) Uani 1 1 d .
O31 O 0.3310(3) 0.5149(2) 0.5133(2) 0.0298(6) Uani 1 1 d .
H31A H 0.402(6) 0.584(5) 0.549(4) 0.094(19) Uiso 1 1 d .
H31B H 0.331(4) 0.510(3) 0.451(3) 0.033(12) Uiso 1 1 d .
N21 N 0.3165(3) 0.1324(3) 0.5336(2) 0.0244(6) Uani 1 1 d .
N22 N 0.2625(3) -0.0861(3) 0.4506(2) 0.0300(7) Uani 1 1 d .
N23 N 0.1033(3) 0.2513(3) 0.4532(2) 0.0258(6) Uani 1 1 d .
N24 N -0.0375(3) 0.1683(3) 0.2807(2) 0.0306(7) Uani 1 1 d .
C11 C 0.4144(4) 0.4779(3) 0.7631(3) 0.0259(8) Uani 1 1 d .
C12 C 0.4144(4) 0.5574(3) 0.8667(3) 0.0295(8) Uani 1 1 d .
C13 C 0.5511(4) 0.6351(3) 0.9471(3) 0.0310(8) Uani 1 1 d .
C14 C 0.6862(4) 0.6366(3) 0.9252(3) 0.0310(8) Uani 1 1 d .
C15 C 0.6888(4) 0.5585(3) 0.8207(3) 0.0305(8) Uani 1 1 d .
C16 C 0.5536(4) 0.4807(3) 0.7407(3) 0.0268(8) Uani 1 1 d .
C21 C 0.3914(4) 0.0786(4) 0.6040(3) 0.0316(8) Uani 1 1 d .
H21 H 0.4564 0.1281 0.6765 0.038 Uiso 1 1 calc R
C22 C 0.3587(4) -0.0547(4) 0.5549(3) 0.0361(9) Uani 1 1 d .
H22 H 0.3949 -0.1157 0.5860 0.043 Uiso 1 1 calc R
C23 C 0.2391(4) 0.0311(3) 0.4411(3) 0.0242(7) Uani 1 1 d .
C24 C 0.2115(4) -0.2221(3) 0.3688(3) 0.0442(10) Uani 1 1 d .
H24A H 0.1046 -0.2619 0.3585 0.066 Uiso 1 1 calc R
H24B H 0.2707 -0.2776 0.3949 0.066 Uiso 1 1 calc R
H24C H 0.2254 -0.2175 0.2985 0.066 Uiso 1 1 calc R
C25 C 0.0027(4) 0.3251(3) 0.4389(3) 0.0329(9) Uani 1 1 d .
H25 H -0.0043 0.3991 0.4946 0.039 Uiso 1 1 calc R
C26 C -0.0844(4) 0.2747(3) 0.3327(3) 0.0354(9) Uani 1 1 d .
H26 H -0.1629 0.3065 0.3001 0.043 Uiso 1 1 calc R
C27 C 0.0737(3) 0.1553(3) 0.3566(3) 0.0227(7) Uani 1 1 d .
C28 C -0.0978(4) 0.0905(4) 0.1615(3) 0.0430(10) Uani 1 1 d .
H28A H -0.0178 0.0606 0.1348 0.064 Uiso 1 1 calc R
H28B H -0.1345 0.1472 0.1215 0.064 Uiso 1 1 calc R
H28C H -0.1810 0.0121 0.1490 0.064 Uiso 1 1 calc R
C29 C 0.1494(3) 0.0431(3) 0.3346(3) 0.0234(7) Uani 1 1 d .
C210 C 0.2602(4) 0.0674(3) 0.2695(3) 0.0235(7) Uani 1 1 d .
C211 C 0.2508(4) -0.0321(3) 0.1719(3) 0.0312(8) Uani 1 1 d .
H211 H 0.1714 -0.1134 0.1448 0.037 Uiso 1 1 calc R
C212 C 0.3529(4) -0.0153(4) 0.1145(3) 0.0331(9) Uani 1 1 d .
H212 H 0.3437 -0.0840 0.0483 0.040 Uiso 1 1 calc R
C213 C 0.4694(4) 0.1024(3) 0.1537(3) 0.0316(8) Uani 1 1 d .
H213 H 0.5406 0.1147 0.1144 0.038 Uiso 1 1 calc R
C214 C 0.4824(4) 0.2024(3) 0.2505(3) 0.0293(8) Uani 1 1 d .
H214 H 0.5630 0.2827 0.2767 0.035 Uiso 1 1 calc R
C215 C 0.3787(4) 0.1872(3) 0.3102(3) 0.0248(7) Uani 1 1 d .
C216 C -0.0813(4) -0.1142(3) 0.3193(3) 0.0319(8) Uani 1 1 d .
H21A H -0.0358 -0.1079 0.3955 0.048 Uiso 1 1 calc R
H21B H -0.1440 -0.2063 0.2766 0.048 Uiso 1 1 calc R
H21C H -0.1438 -0.0524 0.3188 0.048 Uiso 1 1 calc R

loop_
_atom_site_aniso_label
_atom_site_aniso_U_11
_atom_site_aniso_U_22
_atom_site_aniso_U_33
_atom_site_aniso_U_23
_atom_site_aniso_U_13
_atom_site_aniso_U_12
Fe1 0.0229(3) 0.0243(3) 0.0218(3) 0.0023(2) 0.0029(2) 0.0003(2)
Cl11 0.0394(5) 0.0506(6) 0.0301(5) 0.0093(4) 0.0125(4) 0.0148(4)
Cl12 0.0569(6) 0.0392(5) 0.0215(5) 0.0007(4) 0.0053(4) 0.0132(5)
Cl13 0.0406(6) 0.0447(6) 0.0305(5) -0.0039(4) -0.0077(4) -0.0018(4)
Cl14 0.0251(5) 0.0441(6) 0.0395(5) -0.0016(4) 0.0016(4) -0.0001(4)
O11 0.0258(13) 0.0306(13) 0.0214(12) 0.0030(10) 0.0020(10) 0.0003(10)
O12 0.0245(12) 0.0269(13) 0.0212(12) 0.0004(10) 0.0025(10) 0.0016(10)
O21 0.0296(13) 0.0253(13) 0.0230(12) 0.0063(10) 0.0058(10) 0.0007(10)
O22 0.0253(12) 0.0235(12) 0.0213(12) 0.0002(10) 0.0034(10) -0.0038(10)
O31 0.0299(14) 0.0240(14) 0.0300(15) 0.0066(12) 0.0079(12) 0.0004(11)
N21 0.0206(14) 0.0254(15) 0.0222(15) 0.0053(12) 0.0040(12) 0.0024(12)
N22 0.0285(16) 0.0276(17) 0.0345(17) 0.0133(13) 0.0065(13) 0.0089(13)
N23 0.0256(15) 0.0223(15) 0.0240(15) 0.0051(12) 0.0043(12) 0.0028(12)
N24 0.0269(16) 0.0288(16) 0.0282(16) 0.0092(13) -0.0019(13) 0.0031(13)
C11 0.0290(19) 0.0203(17) 0.0211(17) 0.0048(14) 0.0015(15) 0.0010(14)
C12 0.036(2) 0.0279(19) 0.0277(19) 0.0116(15) 0.0101(16) 0.0117(16)
C13 0.042(2) 0.0257(19) 0.0180(17) 0.0022(15) 0.0019(15) 0.0091(16)
C14 0.035(2) 0.0241(19) 0.0207(18) 0.0025(15) -0.0059(15) 0.0021(16)
C15 0.030(2) 0.0247(19) 0.0298(19) 0.0058(15) 0.0038(16) 0.0037(15)
C16 0.0291(19) 0.0222(18) 0.0205(17) 0.0047(14) -0.0001(14) 0.0006(15)
C21 0.0250(18) 0.046(2) 0.0246(18) 0.0154(17) 0.0046(15) 0.0112(17)
C22 0.033(2) 0.043(2) 0.042(2) 0.0253(19) 0.0114(18) 0.0161(18)
C23 0.0215(17) 0.0269(19) 0.0253(18) 0.0100(15) 0.0087(15) 0.0052(14)
C24 0.045(2) 0.025(2) 0.059(3) 0.0111(19) 0.011(2) 0.0107(18)
C25 0.031(2) 0.0234(19) 0.044(2) 0.0096(17) 0.0110(18) 0.0101(16)
C26 0.028(2) 0.032(2) 0.046(2) 0.0160(18) 0.0025(18) 0.0115(16)
C27 0.0179(16) 0.0247(18) 0.0214(17) 0.0094(14) 0.0021(14) -0.0010(14)
C28 0.041(2) 0.048(2) 0.027(2) 0.0086(18) -0.0081(17) 0.0086(19)
C29 0.0186(17) 0.0198(17) 0.0234(17) 0.0028(14) 0.0010(14) 0.0000(13)
C210 0.0213(17) 0.0247(18) 0.0218(17) 0.0085(14) 0.0029(14) 0.0037(14)
C211 0.0282(19) 0.031(2) 0.0215(18) 0.0002(15) -0.0007(15) 0.0030(15)
C212 0.034(2) 0.041(2) 0.0223(18) 0.0058(16) 0.0082(16) 0.0124(18)
C213 0.032(2) 0.040(2) 0.0277(19) 0.0153(17) 0.0103(16) 0.0139(17)
C214 0.0254(18) 0.0275(19) 0.033(2) 0.0124(16) 0.0063(16) 0.0037(15)
C215 0.0245(18) 0.0282(19) 0.0210(17) 0.0101(15) 0.0030(14) 0.0081(15)
C216 0.0249(19) 0.0274(19) 0.036(2) 0.0054(16) 0.0097(16) -0.0022(15)

loop_
_atom_type_symbol
_atom_type_description
_atom_type_scat_dispersion_real
_atom_type_scat_dispersion_imag
_atom_type_scat_source
C C 0.0033 0.0016 'International Tables Vol C Tables 4.2.6.8 and 6.1.1.4'
H H 0.0000 0.0000 'International Tables Vol C Tables 4.2.6.8 and 6.1.1.4'
Cl Cl 0.1484 0.1585 'International Tables Vol C Tables 4.2.6.8 and 6.1.1.4'
Fe Fe 0.3463 0.8444 'International Tables Vol C Tables 4.2.6.8 and 6.1.1.4'
N N 0.0061 0.0033 'International Tables Vol C Tables 4.2.6.8 and 6.1.1.4'
O O 0.0106 0.0060 'International Tables Vol C Tables 4.2.6.8 and 6.1.1.4'

loop_
_geom_angle_atom_site_label_1
_geom_angle_atom_site_label_2
_geom_angle_atom_site_label_3
_geom_angle
O11 Fe1 O12 82.79(9)
O11 Fe1 O21 171.20(9)
O12 Fe1 O21 92.79(9)
O11 Fe1 N21 100.71(10)
O12 Fe1 N21 96.92(10)
O21 Fe1 N21 87.34(9)
O11 Fe1 N23 91.61(10)
O12 Fe1 N23 174.23(10)
O21 Fe1 N23 92.94(10)
N21 Fe1 N23 82.75(10)
O11 Fe1 O31 88.64(10)
O12 Fe1 O31 92.08(10)
O21 Fe1 O31 83.91(10)
N21 Fe1 O31 167.74(11)
N23 Fe1 O31 89.12(10)
C11 O11 Fe1 111.93(19)
C16 O12 Fe1 111.6(2)
C215 O21 Fe1 142.7(2)
C29 O22 C216 115.1(2)
Fe1 O31 H31A 120(4)
Fe1 O31 H31B 112(3)
H31A O31 H31B 100(4)
C23 N21 C21 106.5(3)
C23 N21 Fe1 121.0(2)
C21 N21 Fe1 131.6(2)
C23 N22 C22 106.9(3)
C23 N22 C24 130.4(3)
C22 N22 C24 122.6(3)
C27 N23 C25 106.8(3)
C27 N23 Fe1 114.1(2)
C25 N23 Fe1 125.6(2)
C27 N24 C26 107.5(3)
C27 N24 C28 128.3(3)
C26 N24 C28 124.1(3)
O11 C11 C12 124.3(3)
O11 C11 C16 116.8(3)
C12 C11 C16 118.9(3)
C11 C12 C13 120.0(3)
C11 C12 Cl11 118.4(3)
C13 C12 Cl11 121.5(3)
C14 C13 C12 120.9(3)
C14 C13 Cl12 119.6(3)
C12 C13 Cl12 119.4(3)
C13 C14 C15 120.1(3)
C13 C14 Cl13 121.2(3)
C15 C14 Cl13 118.7(3)
C16 C15 C14 119.3(3)
C16 C15 Cl14 118.7(3)
C14 C15 Cl14 122.0(3)
O12 C16 C15 123.0(3)
O12 C16 C11 116.1(3)
C15 C16 C11 120.8(3)
C22 C21 N21 109.7(3)
C22 C21 H21 125.2
N21 C21 H21 125.2
C21 C22 N22 106.9(3)
C21 C22 H22 126.5
N22 C22 H22 126.5
N21 C23 N22 110.0(3)
N21 C23 C29 125.8(3)
N22 C23 C29 123.9(3)
N22 C24 H24A 109.5
N22 C24 H24B 109.5
H24A C24 H24B 109.5
N22 C24 H24C 109.5
H24A C24 H24C 109.5
H24B C24 H24C 109.5
C26 C25 N23 108.8(3)
C26 C25 H25 125.6
N23 C25 H25 125.6
C25 C26 N24 106.8(3)
C25 C26 H26 126.6
N24 C26 H26 126.6
N23 C27 N24 110.1(3)
N23 C27 C29 125.7(3)
N24 C27 C29 124.2(3)
N24 C28 H28A 109.5
N24 C28 H28B 109.5
H28A C28 H28B 109.5
N24 C28 H28C 109.5
H28A C28 H28C 109.5
H28B C28 H28C 109.5
O22 C29 C27 108.2(2)
O22 C29 C23 110.3(3)
C27 C29 C23 112.3(3)
O22 C29 C210 108.1(2)
C27 C29 C210 111.3(3)
C23 C29 C210 106.6(3)
C211 C210 C215 119.1(3)
C211 C210 C29 120.6(3)
C215 C210 C29 120.2(3)
C212 C211 C210 121.8(3)
C212 C211 H211 119.1
C210 C211 H211 119.1
C211 C212 C213 119.5(3)
C211 C212 H212 120.3
C213 C212 H212 120.3
C212 C213 C214 120.1(3)
C212 C213 H213 120.0
C214 C213 H213 120.0
C213 C214 C215 121.3(3)
C213 C214 H214 119.4
C215 C214 H214 119.4
O21 C215 C214 118.3(3)
O21 C215 C210 123.5(3)
C214 C215 C210 118.3(3)
O22 C216 H21A 109.5
O22 C216 H21B 109.5
H21A C216 H21B 109.5
O22 C216 H21C 109.5
H21A C216 H21C 109.5
H21B C216 H21C 109.5

loop_
_geom_bond_atom_site_label_1
_geom_bond_atom_site_label_2
_geom_bond_distance
Fe1 O11 1.967(2)
Fe1 O12 1.973(2)
Fe1 O21 2.006(2)
Fe1 N21 2.089(3)
Fe1 N23 2.119(3)
Fe1 O31 2.127(3)
Cl11 C12 1.729(4)
Cl12 C13 1.738(3)
Cl13 C14 1.730(3)
Cl14 C15 1.726(4)
O11 C11 1.331(4)
O12 C16 1.344(4)
O21 C215 1.344(4)
O22 C29 1.416(4)
O22 C216 1.441(4)
O31 H31A 0.83(5)
O31 H31B 0.81(4)
N21 C23 1.327(4)
N21 C21 1.374(4)
N22 C23 1.364(4)
N22 C22 1.378(4)
N22 C24 1.469(4)
N23 C27 1.331(4)
N23 C25 1.377(4)
N24 C27 1.344(4)
N24 C26 1.379(4)
N24 C28 1.477(4)
C11 C12 1.399(5)
C11 C16 1.413(5)
C12 C13 1.401(5)
C13 C14 1.373(5)
C14 C15 1.413(5)
C15 C16 1.391(4)
C21 C22 1.342(5)
C21 H21 0.9500
C22 H22 0.9500
C23 C29 1.527(4)
C24 H24A 0.9800
C24 H24B 0.9800
C24 H24C 0.9800
C25 C26 1.351(5)
C25 H25 0.9500
C26 H26 0.9500
C27 C29 1.525(4)
C28 H28A 0.9800
C28 H28B 0.9800
C28 H28C 0.9800
C29 C210 1.527(5)
C210 C211 1.402(4)
C210 C215 1.407(4)
C211 C212 1.370(5)
C211 H211 0.9500
C212 C213 1.383(5)
C212 H212 0.9500
C213 C214 1.388(5)
C213 H213 0.9500
C214 C215 1.403(4)
C214 H214 0.9500
C216 H21A 0.9800
C216 H21B 0.9800
C216 H21C 0.9800

loop_
_geom_hbond_atom_site_label_D
_geom_hbond_atom_site_label_H
_geom_hbond_atom_site_label_A
_geom_hbond_distance_DH
_geom_hbond_distance_HA
_geom_hbond_distance_DA
_geom_hbond_angle_DHA
_geom_hbond_site_symmetry_A
O31 H31A O21 0.83(5) 1.95(5) 2.748(3) 160(5) 2_666
O31 H31B O12 0.81(4) 2.07(4) 2.759(3) 143(3) 2_666

loop_
_geom_torsion_atom_site_label_1
_geom_torsion_atom_site_label_2
_geom_torsion_atom_site_label_3
_geom_torsion_atom_site_label_4
_geom_torsion
O12 Fe1 O11 C11 7.7(2)
N21 Fe1 O11 C11 103.4(2)
N23 Fe1 O11 C11 -173.7(2)
O31 Fe1 O11 C11 -84.6(2)
O11 Fe1 O12 C16 -7.3(2)
O21 Fe1 O12 C16 165.1(2)
N21 Fe1 O12 C16 -107.3(2)
O31 Fe1 O12 C16 81.1(2)
O12 Fe1 O21 C215 128.8(3)
N21 Fe1 O21 C215 32.0(3)
N23 Fe1 O21 C215 -50.6(4)
O31 Fe1 O21 C215 -139.4(4)
O11 Fe1 N21 C23 133.2(2)
O12 Fe1 N21 C23 -142.8(2)
O21 Fe1 N21 C23 -50.3(2)
N23 Fe1 N21 C23 43.0(2)
O31 Fe1 N21 C23 -5.9(6)
O11 Fe1 N21 C21 -59.1(3)
O12 Fe1 N21 C21 24.9(3)
O21 Fe1 N21 C21 117.4(3)
N23 Fe1 N21 C21 -149.3(3)
O31 Fe1 N21 C21 161.8(4)
O11 Fe1 N23 C27 -160.5(2)
O21 Fe1 N23 C27 27.1(2)
N21 Fe1 N23 C27 -59.9(2)
O31 Fe1 N23 C27 110.9(2)
O11 Fe1 N23 C25 64.3(3)
O21 Fe1 N23 C25 -108.1(3)
N21 Fe1 N23 C25 164.9(3)
O31 Fe1 N23 C25 -24.3(3)
Fe1 O11 C11 C12 170.1(3)
Fe1 O11 C11 C16 -6.8(4)
O11 C11 C12 C13 -178.7(3)
C16 C11 C12 C13 -1.8(5)
O11 C11 C12 Cl11 -1.1(5)
C16 C11 C12 Cl11 175.8(2)
C11 C12 C13 C14 1.3(5)
Cl11 C12 C13 C14 -176.2(3)
C11 C12 C13 Cl12 178.7(3)
Cl11 C12 C13 Cl12 1.2(4)
C12 C13 C14 C15 -0.4(5)
Cl12 C13 C14 C15 -177.8(3)
C12 C13 C14 Cl13 178.3(3)
Cl12 C13 C14 Cl13 0.9(4)
C13 C14 C15 C16 0.1(5)
Cl13 C14 C15 C16 -178.7(3)
C13 C14 C15 Cl14 177.3(3)
Cl13 C14 C15 Cl14 -1.4(4)
Fe1 O12 C16 C15 -172.0(3)
Fe1 O12 C16 C11 5.7(4)
C14 C15 C16 O12 177.1(3)
Cl14 C15 C16 O12 -0.3(5)
C14 C15 C16 C11 -0.6(5)
Cl14 C15 C16 C11 -177.9(3)
O11 C11 C16 O12 0.7(5)
C12 C11 C16 O12 -176.4(3)
O11 C11 C16 C15 178.6(3)
C12 C11 C16 C15 1.4(5)
C23 N21 C21 C22 -0.4(4)
Fe1 N21 C21 C22 -169.5(2)
N21 C21 C22 N22 0.7(4)
C23 N22 C22 C21 -0.7(4)
C24 N22 C22 C21 175.0(3)
C21 N21 C23 N22 0.0(3)
Fe1 N21 C23 N22 170.44(19)
C21 N21 C23 C29 -174.2(3)
Fe1 N21 C23 C29 -3.7(4)
C22 N22 C23 N21 0.4(4)
C24 N22 C23 N21 -174.8(3)
C22 N22 C23 C29 174.7(3)
C24 N22 C23 C29 -0.5(5)
C27 N23 C25 C26 -1.6(4)
Fe1 N23 C25 C26 136.2(3)
N23 C25 C26 N24 0.2(4)
C27 N24 C26 C25 1.3(4)
C28 N24 C26 C25 -176.1(3)
C25 N23 C27 N24 2.4(4)
Fe1 N23 C27 N24 -140.9(2)
C25 N23 C27 C29 -175.5(3)
Fe1 N23 C27 C29 41.2(4)
C26 N24 C27 N23 -2.3(4)
C28 N24 C27 N23 174.9(3)
C26 N24 C27 C29 175.7(3)
C28 N24 C27 C29 -7.1(5)
C216 O22 C29 C27 -57.3(3)
C216 O22 C29 C23 65.9(3)
C216 O22 C29 C210 -177.9(3)
N23 C27 C29 O22 135.3(3)
N24 C27 C29 O22 -42.4(4)
N23 C27 C29 C23 13.3(4)
N24 C27 C29 C23 -164.4(3)
N23 C27 C29 C210 -106.1(3)
N24 C27 C29 C210 76.2(4)
N21 C23 C29 O22 -156.5(3)
N22 C23 C29 O22 30.1(4)
N21 C23 C29 C27 -35.8(4)
N22 C23 C29 C27 150.8(3)
N21 C23 C29 C210 86.4(4)
N22 C23 C29 C210 -87.0(3)
O22 C29 C210 C211 -8.5(4)
C27 C29 C210 C211 -127.1(3)
C23 C29 C210 C211 110.1(3)
O22 C29 C210 C215 175.2(3)
C27 C29 C210 C215 56.6(4)
C23 C29 C210 C215 -66.2(4)
C215 C210 C211 C212 -0.6(5)
C29 C210 C211 C212 -177.0(3)
C210 C211 C212 C213 0.4(5)
C211 C212 C213 C214 0.0(5)
C212 C213 C214 C215 -0.2(5)
Fe1 O21 C215 C214 -164.6(3)
Fe1 O21 C215 C210 14.7(6)
C213 C214 C215 O21 179.2(3)
C213 C214 C215 C210 0.0(5)
C211 C210 C215 O21 -178.8(3)
C29 C210 C215 O21 -2.4(5)
C211 C210 C215 C214 0.4(5)
C29 C210 C215 C214 176.8(3)
